data_9010036
loop_
_publ_author_name
'Hawthorne, F. C.'
'Ungaretti, L.'
'Oberti, R.'
'Bottazzi, P.'
'Czamanske, G. K.'

_publ_section_title
;
 Li: an important component in igneous alkali amphiboles
 Sample: A(6), magnesio-ferri-fluor-katophorite
;
_journal_name_full 'American Mineralogist'
_journal_page_first 733
_journal_page_last 745
_journal_volume 78
_journal_year 1993
_chemical_compound_source 'Questa caldera, New Mexico'
_chemical_formula_sum
;Al0.208 Ca0.72 F1.38 Fe2.14 H0.22 K0.211 Li0.16 Mg2.1 Mn0.54 Na1.91 O22.62
 Si7.792 Ti0.04 Zn0.02
;
_chemical_name_mineral Fluoro-ferri-magnesiokatophorite
_space_group_IT_number 12
_symmetry_space_group_name_Hall '-C 2y'
_symmetry_space_group_name_H-M 'C 1 2/m 1'
_cell_angle_alpha 90
_cell_angle_beta 103.97
_cell_angle_gamma 90
_cell_formula_units_Z 2
_cell_length_a 9.835
_cell_length_b 17.944
_cell_length_c 5.297
_cell_volume 907.161
_database_code_amcsd 0001591
_exptl_crystal_density_diffrn 3.289
_cod_original_formula_sum
;O22.62 F1.38 (Si7.792 Al.208) Mg2.1 Fe2.14 Ti.04 Mn.54 Zn.02 Li.16 Na1.91
 Ca.72 K.211 H.22
;
_cod_database_code 9010036

loop_
_space_group_symop_operation_xyz
x,y,z
1/2+x,1/2+y,z
x,-y,z
1/2+x,1/2-y,z
-x,y,-z
1/2-x,1/2+y,-z
-x,-y,-z
1/2-x,1/2-y,-z

loop_
_atom_site_label
_atom_site_fract_x
_atom_site_fract_y
_atom_site_fract_z
_atom_site_occupancy
_atom_site_U_iso_or_equiv
_atom_site_type_symbol
_atom_site_attached_hydrogens
O1 0.11190 0.08710 0.21470 1.00000 0.00899 O 0
O2 0.11990 0.16990 0.72910 1.00000 0.01039 O 0
O3 0.10720 0.00000 0.70980 0.20000 0.01165 O 0
O-H3 0.10720 0.00000 0.70980 0.11000 0.01165 O 1
F 0.10720 0.00000 0.70980 0.69000 0.01165 F 0
O4 0.36340 0.24850 0.79520 1.00000 0.01292 O 0
O5 0.34820 0.13020 0.08740 1.00000 0.01203 O 0
O6 0.34300 0.11860 0.58520 1.00000 0.01165 O 0
O7 0.33850 0.00000 0.29360 1.00000 0.01305 O 0
SiT1 0.28050 0.08490 0.29370 0.97400 0.00621 Si 0
AlT1 0.28050 0.08490 0.29370 0.02600 0.00621 Al 0
SiT2 0.28910 0.17040 0.80130 0.97400 0.00646 Si 0
AlT2 0.28910 0.17040 0.80130 0.02600 0.00646 Al 0
MgM1 0.00000 0.08920 0.50000 0.63500 0.00811 Mg 0
Fe3+M1 0.00000 0.08920 0.50000 0.11000 0.00811 Fe 0
TiM1 0.00000 0.08920 0.50000 0.02000 0.00811 Ti 0
MnM1 0.00000 0.08920 0.50000 0.23500 0.00811 Mn 0
MgM2 0.00000 0.18080 0.00000 0.14000 0.00747 Mg 0
Fe2+M2 0.00000 0.18080 0.00000 0.42500 0.00747 Fe 0
Fe3+M2 0.00000 0.18080 0.00000 0.42500 0.00747 Fe 0
ZnM2 0.00000 0.18080 0.00000 0.01000 0.00747 Zn 0
LiM3 0.00000 0.00000 0.00000 0.16000 0.00963 Li 0
MgM3 0.00000 0.00000 0.00000 0.55000 0.00963 Mg 0
Fe2+M3 0.00000 0.00000 0.00000 0.16000 0.00963 Fe 0
Fe3+M3 0.00000 0.00000 0.00000 0.06000 0.00963 Fe 0
MnM3 0.00000 0.00000 0.00000 0.07000 0.00963 Mn 0
NaM4 0.00000 0.27610 0.50000 0.64000 0.01684 Na 0
CaM4 0.00000 0.27610 0.50000 0.36000 0.01684 Ca 0
KA 0.00000 0.50000 0.00000 0.06700 0.09714 K 0
NaA 0.00000 0.50000 0.00000 0.20200 0.09714 Na 0
KAm 0.04290 0.50000 0.09580 0.05500 0.04319 K 0
NaAm 0.04290 0.50000 0.09580 0.16400 0.04319 Na 0
KA2 0.00000 0.47940 0.00000 0.01700 0.05991 K 0
NaA2 0.00000 0.47940 0.00000 0.05000 0.05991 Na 0

loop_
_cod_changelog_entry_id
_cod_changelog_entry_author
_cod_changelog_entry_date
_cod_changelog_entry_text
1
;cod-tools version 3.8.0
Id: cif_guess_AMCSD_atom_types 9581 2023-05-17 12:35:41Z saulius
;
2023-05-18T11:40:45+03:00
;Derived atom types and hydrogen counts
from atom names that follow the AMCSD naming convention
(Wat == water, O-H == hydroxyl).
;

loop_
_cod_related_entry_id
_cod_related_entry_database
_cod_related_entry_code
1 AMCSD 0001591
